data_7031042
loop_
_publ_author_name
'Rahanyan, Nelli'
'Duttwyler, Simon'
'Linden, Anthony'
'Baldridge, Kim K.'
'Siegel, Jay S.'

_publ_section_title
;
 Cu(i) and Ag(i) complexes of 7,10-bis-N-heterocycle-diazafluoranthenes:
 programmed molecular grids?
;
_journal_issue 28
_journal_name_full 'Dalton transactions (Cambridge, England : 2003)'
_journal_page_first 11027
_journal_page_last 11038
_journal_paper_doi 10.1039/c4dt01460j
_journal_volume 43
_journal_year 2014
_chemical_formula_moiety 'C28 H26 N4 S2, 0.33(C5 H12), 0.67(C2 H3 N)'
_chemical_formula_sum 'C31 H32 N4.67 S2'
_chemical_formula_weight 534.07
_chemical_name_systematic
; 
 ? 
;
_space_group_IT_number 113
_symmetry_cell_setting tetragonal
_symmetry_Int_Tables_number 113
_symmetry_space_group_name_Hall 'P -4 2ab'
_symmetry_space_group_name_H-M 'P -4 21 m'
_atom_sites_solution_hydrogens geom
_atom_sites_solution_primary direct
_atom_sites_solution_secondary difmap
_audit_creation_date 10-03-31
_audit_creation_method SHELXL-97
_cell_angle_alpha 90.00
_cell_angle_beta 90.00
_cell_angle_gamma 90.00
_cell_formula_units_Z 6
_cell_length_a 16.67987(11)
_cell_length_b 16.67987(11)
_cell_length_c 15.01274(17)
_cell_measurement_reflns_used 26680
_cell_measurement_temperature 160(1)
_cell_measurement_theta_max 29.5301
_cell_measurement_theta_min 3.2104
_cell_volume 4176.82(6)
_computing_cell_refinement
;
CrysAlisPro, Oxford Diffraction Ltd.,
Version 1.171.33.55 (release 05-01-2010 CrysAlis171 .NET)
(compiled Jan  5 2010,16:28:46)
;
_computing_data_collection
;
CrysAlisPro, Oxford Diffraction Ltd.,
Version 1.171.33.55 (release 05-01-2010 CrysAlis171 .NET)
(compiled Jan  5 2010,16:28:46)
;
_computing_data_reduction
;
CrysAlisPro, Oxford Diffraction Ltd.,
Version 1.171.33.55 (release 05-01-2010 CrysAlis171 .NET)
(compiled Jan  5 2010,16:28:46)
;
_computing_molecular_graphics 'ORTEPII (Johnson, 1976)'
_computing_publication_material 'SHELXL97 and PLATON (Spek, 2006)'
_computing_structure_refinement 'SHELXL97 (Sheldrick, 1997)'
_computing_structure_solution 'SIR92 (Altomare et al., 1994)'
_diffrn_ambient_temperature 160(1)
_diffrn_detector 'Atlas CCD camera on \k goniostat'
_diffrn_detector_area_resol_mean 10.3801
_diffrn_measured_fraction_theta_full 0.972
_diffrn_measured_fraction_theta_max 0.972
_diffrn_measurement_device_type 'Oxford Diffraction SuperNova dual radiation diffractometer'
_diffrn_measurement_method '\w scans'
_diffrn_radiation_monochromator mirror
_diffrn_radiation_source 'SuperNova (Mo) X-ray Source'
_diffrn_radiation_type 'Mo K\a'
_diffrn_radiation_wavelength 0.71073
_diffrn_reflns_av_R_equivalents 0.0381
_diffrn_reflns_av_sigmaI/netI 0.0283
_diffrn_reflns_limit_h_max 16
_diffrn_reflns_limit_h_min -16
_diffrn_reflns_limit_k_max 23
_diffrn_reflns_limit_k_min 0
_diffrn_reflns_limit_l_max 20
_diffrn_reflns_limit_l_min 0
_diffrn_reflns_number 72287
_diffrn_reflns_theta_full 29.60
_diffrn_reflns_theta_max 29.60
_diffrn_reflns_theta_min 3.22
_diffrn_standards_decay_% 0
_diffrn_standards_number 0
_exptl_absorpt_coefficient_mu 0.220
_exptl_absorpt_correction_T_max 1.00000
_exptl_absorpt_correction_T_min 0.89047
_exptl_absorpt_correction_type multi-scan
_exptl_absorpt_process_details
;
CrysAlisPro, Oxford Diffraction Ltd.,
Version 1.171.33.55 (release 05-01-2010 CrysAlis171 .NET)
(compiled Jan  5 2010,16:28:46)
Empirical absorption correction using spherical harmonics,
 implemented in SCALE3 ABSPACK scaling algorithm.
;
_exptl_crystal_colour yellow
_exptl_crystal_density_diffrn 1.274
_exptl_crystal_density_method 'not measured'
_exptl_crystal_description prism
_exptl_crystal_F_000 1696
_exptl_crystal_size_max 0.30
_exptl_crystal_size_mid 0.25
_exptl_crystal_size_min 0.15
_platon_squeeze_details
; Two voids per unit cell, estimate each void has 
one pentane + 2 MeCN --> 65 e per void.
;
_refine_diff_density_max 0.572
_refine_diff_density_min -0.356
_refine_diff_density_rms 0.066
_refine_ls_abs_structure_details 'Flack & Bernardinelli (2000), ? Friedel pairs'
_refine_ls_abs_structure_Flack 0.31(12)
_refine_ls_extinction_method none
_refine_ls_goodness_of_fit_ref 1.088
_refine_ls_hydrogen_treatment constr
_refine_ls_matrix_type full
_refine_ls_number_parameters 328
_refine_ls_number_reflns 5846
_refine_ls_number_restraints 343
_refine_ls_restrained_S_all 1.148
_refine_ls_R_factor_all 0.0900
_refine_ls_R_factor_gt 0.0680
_refine_ls_shift/su_max 0.039
_refine_ls_shift/su_mean 0.001
_refine_ls_structure_factor_coef Fsqd
_refine_ls_weighting_details 'w=1/[\s^2^(Fo^2^)+(0.1457P)^2^+0.0000P] where P=(Fo^2^+2Fc^2^)/3'
_refine_ls_weighting_scheme calc
_refine_ls_wR_factor_gt 0.2111
_refine_ls_wR_factor_ref 0.2199
_reflns_number_gt 3959
_reflns_number_total 5846
_reflns_threshold_expression 'I > 2\s(I)'
_cod_data_source_file c4dt01460j1.cif
_cod_data_source_block 3
_cod_depositor_comments 'Adding full bibliography for 7031040--7031051.cif.'
_cod_original_sg_symbol_H-M 'P -4 21 m  '
_cod_database_code 7031042

loop_
_symmetry_equiv_pos_as_xyz
'x, y, z'
'-x+1/2, y+1/2, -z'
'-x, -y, z'
'x+1/2, -y+1/2, -z'
'-y, x, -z'
'y+1/2, x+1/2, z'
'y, -x, -z'
'-y+1/2, -x+1/2, z'

loop_
_atom_site_label
_atom_site_type_symbol
_atom_site_fract_x
_atom_site_fract_y
_atom_site_fract_z
_atom_site_U_iso_or_equiv
_atom_site_adp_type
_atom_site_occupancy
_atom_site_symmetry_multiplicity
_atom_site_calc_flag
_atom_site_refinement_flags
_atom_site_disorder_assembly
_atom_site_disorder_group
S11 S 0.35796(5) 0.85796(5) 1.16399(9) 0.0581(3) Uani 1 2 d S . .
N1 N 0.47184(15) 0.97184(15) 1.1139(2) 0.0405(7) Uani 1 2 d SU . .
N14 N 0.34095(16) 0.84095(16) 0.9946(3) 0.0508(8) Uani 1 2 d SU . .
C2 C 0.44207(16) 0.94207(16) 1.0369(3) 0.0391(8) Uani 1 2 d SU . .
C3 C 0.46952(19) 0.96952(19) 0.9554(3) 0.0407(8) Uani 1 2 d SU . .
C4 C 0.44964(19) 0.94964(19) 0.8603(3) 0.0478(9) Uani 1 2 d SU . .
C5 C 0.3992(2) 0.8992(2) 0.8184(3) 0.0590(10) Uani 1 2 d SU A .
H5 H 0.3654 0.8654 0.8528 0.071 Uiso 1 2 calc SR . .
C6 C 0.3954(3) 0.8954(3) 0.7228(4) 0.0757(13) Uani 1 2 d SDU . .
C7 C 0.4446(3) 0.9446(3) 0.6750(4) 0.0815(14) Uani 1 2 d SU A .
H7 H 0.4421 0.9421 0.6119 0.098 Uiso 1 2 calc SR . .
C8 C 0.5000 1.0000 0.7153(5) 0.0695(15) Uani 1 4 d SU . .
C9 C 0.5000 1.0000 0.8074(4) 0.0566(13) Uani 1 4 d SU . .
C10 C 0.38213(18) 0.88213(18) 1.0553(3) 0.0435(9) Uani 1 2 d SU . .
C12 C 0.2894(2) 0.7894(2) 1.1270(4) 0.0584(11) Uani 1 2 d SU . .
H12 H 0.2569 0.7569 1.1643 0.070 Uiso 1 2 calc SR . .
C13 C 0.2881(2) 0.7881(2) 1.0409(4) 0.0573(10) Uani 1 2 d SU . .
H13 H 0.2531 0.7531 1.0095 0.069 Uiso 1 2 calc SR . .
C15A C 0.3345(3) 0.8345(3) 0.6834(6) 0.098(2) Uani 0.670(10) 2 d SPDU A 1
C16A C 0.3341(6) 0.8341(6) 0.5823(6) 0.106(3) Uani 0.670(10) 2 d SPDU A 1
H161 H 0.2804 0.8202 0.5609 0.159 Uiso 0.335(5) 1 calc PR A 1
H162 H 0.3728 0.7945 0.5606 0.159 Uiso 0.335(5) 1 calc PR A 1
H163 H 0.3488 0.8874 0.5603 0.159 Uiso 0.335(5) 1 calc PR A 1
C17A C 0.3537(6) 0.7480(4) 0.7057(6) 0.099(2) Uani 0.670(10) 1 d PDU A 1
H171 H 0.3388 0.7371 0.7677 0.149 Uiso 0.670(10) 1 calc PR A 1
H172 H 0.4112 0.7385 0.6978 0.149 Uiso 0.670(10) 1 calc PR A 1
H173 H 0.3234 0.7124 0.6661 0.149 Uiso 0.670(10) 1 calc PR A 1
C15B C 0.3490(7) 0.8490(7) 0.6487(10) 0.104(3) Uani 0.330(10) 2 d SPDU A 2
C16B C 0.3696(12) 0.8696(12) 0.5519(12) 0.106(3) Uani 0.330(10) 2 d SPDU A 2
H164 H 0.4240 0.8917 0.5491 0.159 Uiso 0.165(5) 1 calc PR A 2
H165 H 0.3314 0.9093 0.5294 0.159 Uiso 0.165(5) 1 calc PR A 2
H166 H 0.3667 0.8210 0.5155 0.159 Uiso 0.165(5) 1 calc PR A 2
C17B C 0.3905(11) 0.7671(7) 0.6570(11) 0.103(3) Uani 0.330(10) 1 d PDU A 2
H174 H 0.3561 0.7255 0.6312 0.155 Uiso 0.330(10) 1 calc PR A 2
H175 H 0.4002 0.7551 0.7200 0.155 Uiso 0.330(10) 1 calc PR A 2
H176 H 0.4417 0.7684 0.6250 0.155 Uiso 0.330(10) 1 calc PR A 2
S31 S 0.21449(6) 0.00155(7) -0.12707(7) 0.0683(3) Uani 1 1 d . . .
N21 N 0.32906(13) 0.11533(14) -0.07744(16) 0.0393(5) Uani 1 1 d U . .
N34 N 0.19511(16) -0.01369(15) 0.0392(2) 0.0550(7) Uani 1 1 d U . .
C22 C 0.29957(15) 0.08570(15) -0.00085(18) 0.0347(5) Uani 1 1 d U . .
C23 C 0.32693(15) 0.11333(15) 0.08222(19) 0.0346(5) Uani 1 1 d U . .
C24 C 0.30482(17) 0.09536(18) 0.1756(2) 0.0425(6) Uani 1 1 d U . .
C25 C 0.2521(2) 0.0448(2) 0.2185(2) 0.0559(8) Uani 1 1 d U B .
H25 H 0.2194 0.0088 0.1855 0.067 Uiso 1 1 calc R . .
C26 C 0.2473(3) 0.0473(3) 0.3140(3) 0.0713(10) Uani 1 1 d DU . .
C27 C 0.2957(3) 0.0966(3) 0.3624(3) 0.0772(11) Uani 1 1 d U B .
H27 H 0.2926 0.0959 0.4255 0.093 Uiso 1 1 calc R . .
C28 C 0.3510(2) 0.1490(2) 0.3196(3) 0.0654(12) Uani 1 2 d SU . .
C29 C 0.35409(16) 0.14591(16) 0.2273(3) 0.0477(9) Uani 1 2 d SU B .
C30 C 0.23681(18) 0.02512(16) -0.0165(2) 0.0444(7) Uani 1 1 d U . .
C32 C 0.1435(2) -0.0638(2) -0.0888(4) 0.0731(11) Uani 1 1 d U . .
H32 H 0.1098 -0.0956 -0.1256 0.088 Uiso 1 1 calc R . .
C33 C 0.1420(2) -0.0639(2) -0.0013(4) 0.0661(9) Uani 1 1 d U . .
H33 H 0.1062 -0.0968 0.0316 0.079 Uiso 1 1 calc R . .
C35A C 0.1868(4) -0.0036(4) 0.3678(4) 0.0974(17) Uani 0.544(6) 1 d PDU B 1
C36A C 0.2153(6) -0.0893(5) 0.3543(6) 0.100(2) Uani 0.544(6) 1 d PDU B 1
H361 H 0.2187 -0.1009 0.2904 0.151 Uiso 0.544(6) 1 calc PR B 1
H362 H 0.1773 -0.1264 0.3823 0.151 Uiso 0.544(6) 1 calc PR B 1
H363 H 0.2683 -0.0960 0.3815 0.151 Uiso 0.544(6) 1 calc PR B 1
C37A C 0.1050(4) 0.0081(6) 0.3248(5) 0.1028(18) Uani 0.544(6) 1 d PDU B 1
H371 H 0.0962 0.0653 0.3135 0.154 Uiso 0.544(6) 1 calc PR B 1
H372 H 0.0632 -0.0120 0.3649 0.154 Uiso 0.544(6) 1 calc PR B 1
H373 H 0.1029 -0.0213 0.2684 0.154 Uiso 0.544(6) 1 calc PR B 1
C38A C 0.1890(7) 0.0121(6) 0.4679(5) 0.103(2) Uani 0.544(6) 1 d PDU B 1
H381 H 0.2389 -0.0095 0.4928 0.155 Uiso 0.544(6) 1 calc PR B 1
H382 H 0.1431 -0.0141 0.4963 0.155 Uiso 0.544(6) 1 calc PR B 1
H383 H 0.1866 0.0700 0.4788 0.155 Uiso 0.544(6) 1 calc PR B 1
C35B C 0.1888(4) -0.0182(4) 0.3505(5) 0.0975(17) Uani 0.456(6) 1 d PDU B 2
C36B C 0.2393(6) -0.0826(7) 0.3973(8) 0.102(2) Uani 0.456(6) 1 d PDU B 2
H364 H 0.2848 -0.0973 0.3594 0.153 Uiso 0.456(6) 1 calc PR B 2
H365 H 0.2061 -0.1301 0.4083 0.153 Uiso 0.456(6) 1 calc PR B 2
H366 H 0.2591 -0.0617 0.4541 0.153 Uiso 0.456(6) 1 calc PR B 2
C37B C 0.1327(6) -0.0602(6) 0.2842(5) 0.097(2) Uani 0.456(6) 1 d PDU B 2
H374 H 0.1015 -0.0199 0.2517 0.145 Uiso 0.456(6) 1 calc PR B 2
H375 H 0.0962 -0.0958 0.3166 0.145 Uiso 0.456(6) 1 calc PR B 2
H376 H 0.1646 -0.0916 0.2420 0.145 Uiso 0.456(6) 1 calc PR B 2
C38B C 0.1441(8) 0.0251(6) 0.4255(8) 0.1060(19) Uani 0.456(6) 1 d PDU B 2
H384 H 0.1823 0.0560 0.4613 0.159 Uiso 0.456(6) 1 calc PR B 2
H385 H 0.1172 -0.0144 0.4635 0.159 Uiso 0.456(6) 1 calc PR B 2
H386 H 0.1041 0.0614 0.3999 0.159 Uiso 0.456(6) 1 calc PR B 2

loop_
_atom_site_aniso_label
_atom_site_aniso_U_11
_atom_site_aniso_U_22
_atom_site_aniso_U_33
_atom_site_aniso_U_23
_atom_site_aniso_U_13
_atom_site_aniso_U_12
S11 0.0539(4) 0.0539(4) 0.0664(8) 0.0095(4) 0.0095(4) -0.0089(5)
N1 0.0359(10) 0.0359(10) 0.0497(17) 0.0005(10) 0.0005(10) 0.0049(12)
N14 0.0404(10) 0.0404(10) 0.072(2) -0.0008(11) -0.0008(11) -0.0012(14)
C2 0.0329(11) 0.0329(11) 0.0514(19) 0.0020(11) 0.0020(11) 0.0086(14)
C3 0.0383(11) 0.0383(11) 0.0454(19) -0.0024(12) -0.0024(12) 0.0090(14)
C4 0.0507(13) 0.0507(13) 0.0421(18) -0.0033(12) -0.0033(12) -0.0003(17)
C5 0.0627(15) 0.0627(15) 0.052(2) -0.0064(13) -0.0064(13) -0.003(2)
C6 0.0837(19) 0.0837(19) 0.060(2) -0.0141(16) -0.0141(16) 0.000(2)
C7 0.100(2) 0.100(2) 0.044(2) -0.0099(17) -0.0099(17) 0.006(3)
C8 0.083(2) 0.083(2) 0.043(3) 0.000 0.000 0.006(3)
C9 0.0611(18) 0.0611(18) 0.048(3) 0.000 0.000 0.011(3)
C10 0.0344(12) 0.0344(12) 0.062(2) 0.0006(12) 0.0006(12) 0.0072(15)
C12 0.0455(14) 0.0455(14) 0.084(3) 0.0060(16) 0.0060(16) -0.0048(18)
C13 0.0422(12) 0.0422(12) 0.088(3) -0.0022(15) -0.0022(15) -0.0012(17)
C15A 0.110(3) 0.110(3) 0.073(5) -0.036(3) -0.036(3) -0.009(4)
C16A 0.117(3) 0.117(3) 0.085(5) -0.033(3) -0.033(3) -0.013(4)
C17A 0.114(4) 0.096(3) 0.088(5) -0.027(3) -0.043(3) -0.006(4)
C15B 0.113(3) 0.113(3) 0.084(5) -0.034(3) -0.034(3) -0.011(4)
C16B 0.116(4) 0.116(4) 0.088(6) -0.034(4) -0.034(4) -0.012(5)
C17B 0.116(4) 0.107(4) 0.086(5) -0.029(4) -0.036(4) -0.013(4)
S31 0.0538(5) 0.0682(6) 0.0830(7) -0.0202(5) -0.0270(4) -0.0067(5)
N21 0.0373(11) 0.0387(11) 0.0418(12) 0.0009(9) -0.0104(10) 0.0022(9)
N34 0.0352(12) 0.0298(12) 0.100(2) 0.0045(13) -0.0019(13) -0.0009(10)
C22 0.0329(12) 0.0309(11) 0.0403(13) 0.0025(10) -0.0077(10) 0.0058(10)
C23 0.0293(12) 0.0293(12) 0.0451(13) 0.0075(10) -0.0077(10) 0.0015(10)
C24 0.0411(13) 0.0443(14) 0.0421(13) 0.0175(11) -0.0021(11) 0.0110(11)
C25 0.0554(17) 0.0539(17) 0.0583(17) 0.0325(14) 0.0091(14) 0.0145(14)
C26 0.073(2) 0.078(2) 0.0622(19) 0.0433(17) 0.0183(17) 0.0249(18)
C27 0.089(2) 0.093(2) 0.0497(18) 0.0304(18) 0.0052(17) 0.036(2)
C28 0.0748(17) 0.0748(17) 0.047(2) 0.0100(13) -0.0100(13) 0.028(2)
C29 0.0511(13) 0.0511(13) 0.0408(18) 0.0102(10) -0.0102(10) 0.0158(18)
C30 0.0345(14) 0.0299(13) 0.0687(19) -0.0022(12) -0.0108(13) 0.0039(10)
C32 0.0520(18) 0.0556(19) 0.112(3) -0.009(2) -0.030(2) -0.0088(16)
C33 0.0429(15) 0.0410(14) 0.114(3) -0.0001(18) -0.0112(18) -0.0042(13)
C35A 0.108(3) 0.097(3) 0.088(3) 0.057(3) 0.055(3) 0.028(3)
C36A 0.115(4) 0.095(3) 0.091(4) 0.056(3) 0.052(3) 0.021(3)
C37A 0.108(3) 0.103(3) 0.098(3) 0.053(3) 0.056(3) 0.019(3)
C38A 0.114(4) 0.105(4) 0.091(4) 0.050(3) 0.053(3) 0.036(4)
C35B 0.108(3) 0.097(3) 0.088(3) 0.058(3) 0.053(3) 0.024(3)
C36B 0.116(4) 0.098(3) 0.092(4) 0.060(3) 0.042(4) 0.018(3)
C37B 0.104(4) 0.095(4) 0.092(4) 0.056(3) 0.055(3) 0.013(4)
C38B 0.115(4) 0.108(3) 0.095(3) 0.048(3) 0.057(3) 0.024(3)

loop_
_atom_type_symbol
_atom_type_description
_atom_type_number_in_cell
_atom_type_scat_dispersion_real
_atom_type_scat_dispersion_imag
_atom_type_scat_source
C C 186 0.0033 0.0016
; International Tables for Crystallography (1992). 
Vol. C, Tables 4.2.6.8 and 6.1.1.4
;
H H 192 0.0000 0.0000
; International Tables for Crystallography (1992). 
Vol. C, Tables 4.2.6.8 and 6.1.1.4
;
N N 28 0.0061 0.0033
; International Tables for Crystallography (1992). 
Vol. C, Tables 4.2.6.8 and 6.1.1.4
;
S S 12 0.1246 0.1234
; International Tables for Crystallography (1992). 
Vol. C, Tables 4.2.6.8 and 6.1.1.4
;

loop_
_geom_angle_atom_site_label_1
_geom_angle_atom_site_label_2
_geom_angle_atom_site_label_3
_geom_angle
_geom_angle_site_symmetry_1
_geom_angle_site_symmetry_3
C12 S11 C10 90.3(2) . .
N1 N1 C2 121.3(2) 3_675 .
C10 N14 C13 107.7(4) . .
N1 C2 C3 120.8(4) . .
N1 C2 C10 110.2(4) . .
C3 C2 C10 129.0(4) . .
C2 C3 C3 117.9(2) . 3_675
C2 C3 C4 133.9(4) . .
C3 C3 C4 108.2(2) 3_675 .
C5 C4 C9 118.4(4) . .
C5 C4 C3 136.0(4) . .
C9 C4 C3 105.6(4) . .
C4 C5 C6 121.4(5) . .
C4 C5 H5 119.3 . .
C6 C5 H5 119.3 . .
C7 C6 C5 118.1(5) . .
C7 C6 C15A 125.9(6) . .
C5 C6 C15A 115.9(6) . .
C7 C6 C15B 102.8(9) . .
C5 C6 C15B 139.1(10) . .
C6 C7 C8 123.5(5) . .
C6 C7 H7 118.3 . .
C8 C7 H7 118.3 . .
C9 C8 C7 114.8(3) . .
C7 C8 C7 130.4(7) 3_675 .
C8 C9 C4 123.8(3) . .
C4 C9 C4 112.5(6) . 3_675
N14 C10 C2 125.7(4) . .
N14 C10 S11 113.9(3) . .
C2 C10 S11 120.3(3) . .
C13 C12 S11 110.4(4) . .
C13 C12 H12 124.8 . .
S11 C12 H12 124.8 . .
C12 C13 N14 117.8(4) . .
C12 C13 H13 121.1 . .
N14 C13 H13 121.1 . .
C17A C15A C17A 110.7(9) 6_455 .
C17A C15A C16A 102.6(5) . .
C17A C15A C6 113.6(4) . .
C16A C15A C6 112.7(7) . .
C16B C15B C17B 100.1(6) . .
C17B C15B C17B 142.6(16) 6_455 .
C16B C15B C6 117.0(13) . .
C17B C15B C6 99.2(6) . .
C15B C16B H164 109.5 . .
C15B C16B H165 109.5 . .
H164 C16B H165 109.5 . .
C15B C16B H166 109.5 . .
H164 C16B H166 109.5 . .
H165 C16B H166 109.5 . .
C15B C17B H174 109.5 . .
C15B C17B H175 109.5 . .
H174 C17B H175 109.5 . .
C15B C17B H176 109.5 . .
H174 C17B H176 109.5 . .
H175 C17B H176 109.5 . .
C32 S31 C30 88.4(2) . .
N21 N21 C22 121.23(15) 8 .
C30 N34 C33 112.1(4) . .
N21 C22 C23 121.3(2) . .
N21 C22 C30 112.0(3) . .
C23 C22 C30 126.6(3) . .
C22 C23 C23 117.48(16) . 8
C22 C23 C24 133.9(3) . .
C23 C23 C24 108.61(17) 8 .
C25 C24 C29 118.7(3) . .
C25 C24 C23 136.5(3) . .
C29 C24 C23 104.8(3) . .
C24 C25 C26 118.9(4) . .
C24 C25 H25 120.5 . .
C26 C25 H25 120.5 . .
C27 C26 C25 121.1(3) . .
C27 C26 C35A 116.1(4) . .
C25 C26 C35A 122.8(5) . .
C27 C26 C35B 127.2(4) . .
C25 C26 C35B 111.3(5) . .
C26 C27 C28 120.9(3) . .
C26 C27 H27 119.5 . .
C28 C27 H27 119.5 . .
C29 C28 C27 116.8(3) . .
C27 C28 C27 126.3(5) 8 .
C28 C29 C24 123.38(19) . .
C24 C29 C24 113.2(4) 8 .
N34 C30 C22 129.4(3) . .
N34 C30 S31 113.3(3) . .
C22 C30 S31 117.2(3) . .
C33 C32 S31 110.5(3) . .
C33 C32 H32 124.8 . .
S31 C32 H32 124.8 . .
C32 C33 N34 115.7(4) . .
C32 C33 H33 122.2 . .
N34 C33 H33 122.2 . .
C36A C35A C37A 110.2(7) . .
C36A C35A C38A 106.6(5) . .
C37A C35A C38A 114.7(6) . .
C36A C35A C26 104.0(5) . .
C37A C35A C26 107.0(4) . .
C38A C35A C26 113.8(6) . .
C38B C35B C37B 113.3(7) . .
C38B C35B C36B 105.1(6) . .
C37B C35B C36B 108.1(7) . .
C38B C35B C26 103.4(6) . .
C37B C35B C26 118.1(6) . .
C36B C35B C26 107.9(6) . .
C35B C36B H364 109.5 . .
C35B C36B H365 109.5 . .
H364 C36B H365 109.5 . .
C35B C36B H366 109.5 . .
H364 C36B H366 109.5 . .
H365 C36B H366 109.5 . .
C35B C37B H374 109.5 . .
C35B C37B H375 109.5 . .
H374 C37B H375 109.5 . .
C35B C37B H376 109.5 . .
H374 C37B H376 109.5 . .
H375 C37B H376 109.5 . .
C35B C38B H384 109.5 . .
C35B C38B H385 109.5 . .
H384 C38B H385 109.5 . .
C35B C38B H386 109.5 . .
H384 C38B H386 109.5 . .
H385 C38B H386 109.5 . .

loop_
_geom_bond_atom_site_label_1
_geom_bond_atom_site_label_2
_geom_bond_distance
_geom_bond_site_symmetry_2
S11 C12 1.710(5) .
S11 C10 1.729(5) .
N1 N1 1.328(7) 3_675
N1 C2 1.354(5) .
N14 C10 1.332(6) .
N14 C13 1.428(6) .
C2 C3 1.383(6) .
C2 C10 1.441(6) .
C3 C3 1.438(9) 3_675
C3 C4 1.504(6) .
C4 C5 1.345(6) .
C4 C9 1.429(6) .
C5 C6 1.439(7) .
C5 H5 0.9500 .
C6 C7 1.363(9) .
C6 C15A 1.554(6) .
C6 C15B 1.559(6) .
C7 C8 1.441(7) .
C7 H7 0.9500 .
C8 C9 1.383(9) .
C12 C13 1.292(7) .
C12 H12 0.9500 .
C13 H13 0.9500 .
C15A C17A 1.515(5) .
C15A C16A 1.517(5) .
C16A H161 0.9800 .
C16A H162 0.9800 .
C16A H163 0.9800 .
C17A H171 0.9800 .
C17A H172 0.9800 .
C17A H173 0.9800 .
C15B C16B 1.532(5) .
C15B C17B 1.537(5) .
C16B H164 0.9800 .
C16B H165 0.9800 .
C16B H166 0.9800 .
C17B H174 0.9800 .
C17B H175 0.9800 .
C17B H176 0.9800 .
S31 C32 1.709(5) .
S31 C30 1.746(3) .
N21 N21 1.312(5) 8
N21 C22 1.345(4) .
N34 C30 1.266(5) .
N34 C33 1.362(5) .
C22 C23 1.406(4) .
C22 C30 1.474(4) .
C23 C23 1.409(5) 8
C23 C24 1.481(4) .
C24 C25 1.379(5) .
C24 C29 1.410(4) .
C25 C26 1.436(5) .
C25 H25 0.9500 .
C26 C27 1.362(7) .
C26 C35A 1.548(5) .
C26 C35B 1.564(6) .
C27 C28 1.424(5) .
C27 H27 0.9500 .
C28 C29 1.387(7) .
C32 C33 1.314(7) .
C32 H32 0.9500 .
C33 H33 0.9500 .
C35A C36A 1.520(5) .
C35A C37A 1.522(5) .
C35A C38A 1.525(5) .
C36A H361 0.9800 .
C36A H362 0.9800 .
C36A H363 0.9800 .
C37A H371 0.9800 .
C37A H372 0.9800 .
C37A H373 0.9800 .
C38A H381 0.9800 .
C38A H382 0.9800 .
C38A H383 0.9800 .
C35B C38B 1.532(5) .
C35B C37B 1.535(5) .
C35B C36B 1.535(5) .
C36B H364 0.9800 .
C36B H365 0.9800 .
C36B H366 0.9800 .
C37B H374 0.9800 .
C37B H375 0.9800 .
C37B H376 0.9800 .
C38B H384 0.9800 .
C38B H385 0.9800 .
C38B H386 0.9800 .

loop_
_geom_torsion_atom_site_label_1
_geom_torsion_atom_site_label_2
_geom_torsion_atom_site_label_3
_geom_torsion_atom_site_label_4
_geom_torsion
_geom_torsion_site_symmetry_1
_geom_torsion_site_symmetry_4
N1 N1 C2 C3 -0.003(2) 3_675 .
N1 N1 C2 C10 179.997(1) 3_675 .
N1 C2 C3 C3 -0.003(2) . 3_675
C10 C2 C3 C3 180.0 . 3_675
N1 C2 C3 C4 180.001(1) . .
C10 C2 C3 C4 0.001(3) . .
C2 C3 C4 C5 -0.002(3) . .
C3 C3 C4 C5 180.002(1) 3_675 .
C2 C3 C4 C9 179.999(3) . .
C3 C3 C4 C9 0.003(1) 3_675 .
C9 C4 C5 C6 -0.001(1) . .
C3 C4 C5 C6 180.001(2) . .
C4 C5 C6 C7 0.001(2) . .
C4 C5 C6 C15A 180.000(1) . .
C4 C5 C6 C15B 179.999(2) . .
C5 C6 C7 C8 -0.001(2) . .
C15A C6 C7 C8 180.000(1) . .
C15B C6 C7 C8 180.000(1) . .
C6 C7 C8 C9 0.000(1) . .
C6 C7 C8 C7 180.0 . 3_675
C7 C8 C9 C4 179.998(1) 3_675 .
C7 C8 C9 C4 0.000(2) . .
C7 C8 C9 C4 0.000(1) 3_675 3_675
C7 C8 C9 C4 180.0 . 3_675
C5 C4 C9 C8 0.001(2) . .
C3 C4 C9 C8 180.000(1) . .
C5 C4 C9 C4 179.999(1) . 3_675
C3 C4 C9 C4 -0.002(2) . 3_675
C13 N14 C10 C2 180.000(1) . .
C13 N14 C10 S11 0.0 . .
N1 C2 C10 N14 180.0 . .
C3 C2 C10 N14 0.000(1) . .
N1 C2 C10 S11 0.000(1) . .
C3 C2 C10 S11 180.0 . .
C12 S11 C10 N14 0.0 . .
C12 S11 C10 C2 180.0 . .
C10 S11 C12 C13 0.000(1) . .
S11 C12 C13 N14 0.001(2) . .
C10 N14 C13 C12 0.000(1) . .
C7 C6 C15A C17A -116.2(6) . 6_455
C5 C6 C15A C17A 63.8(6) . 6_455
C7 C6 C15A C17A 116.2(6) . .
C5 C6 C15A C17A -63.8(6) . .
C7 C6 C15A C16A 0.001(2) . .
C5 C6 C15A C16A 180.001(2) . .
C7 C6 C15B C16B -0.001(3) . .
C5 C6 C15B C16B 180.000(3) . .
C7 C6 C15B C17B -106.3(9) . 6_455
C5 C6 C15B C17B 73.7(9) . 6_455
C7 C6 C15B C17B 106.3(9) . .
C5 C6 C15B C17B -73.7(9) . .
N21 N21 C22 C23 0.2(3) 8 .
N21 N21 C22 C30 178.93(14) 8 .
N21 C22 C23 C23 -0.2(3) . 8
C30 C22 C23 C23 -178.72(19) . 8
N21 C22 C23 C24 177.3(2) . .
C30 C22 C23 C24 -1.1(5) . .
C22 C23 C24 C25 2.1(5) . .
C23 C23 C24 C25 179.8(3) 8 .
C22 C23 C24 C29 -178.2(3) . .
C23 C23 C24 C29 -0.5(2) 8 .
C29 C24 C25 C26 2.1(4) . .
C23 C24 C25 C26 -178.3(3) . .
C24 C25 C26 C27 -2.3(5) . .
C24 C25 C26 C35A 176.6(4) . .
C24 C25 C26 C35B -176.1(4) . .
C25 C26 C27 C28 2.0(6) . .
C35A C26 C27 C28 -177.0(4) . .
C35B C26 C27 C28 174.7(5) . .
C26 C27 C28 C29 -1.4(6) . .
C26 C27 C28 C27 178.6(3) . 8
C27 C28 C29 C24 -1.3(7) 8 8
C27 C28 C29 C24 178.8(3) . 8
C27 C28 C29 C24 -178.8(3) 8 .
C27 C28 C29 C24 1.3(7) . .
C25 C24 C29 C28 -1.7(6) . .
C23 C24 C29 C28 178.6(4) . .
C25 C24 C29 C24 -179.4(2) . 8
C23 C24 C29 C24 0.9(4) . 8
C33 N34 C30 C22 179.1(3) . .
C33 N34 C30 S31 -0.8(3) . .
N21 C22 C30 N34 -178.3(3) . .
C23 C22 C30 N34 0.3(5) . .
N21 C22 C30 S31 1.5(3) . .
C23 C22 C30 S31 -179.9(2) . .
C32 S31 C30 N34 0.7(2) . .
C32 S31 C30 C22 -179.2(2) . .
C30 S31 C32 C33 -0.5(3) . .
S31 C32 C33 N34 0.1(4) . .
C30 N34 C33 C32 0.4(4) . .
C27 C26 C35A C36A -113.4(6) . .
C25 C26 C35A C36A 67.7(7) . .
C27 C26 C35A C37A 129.9(6) . .
C25 C26 C35A C37A -49.0(7) . .
C27 C26 C35A C38A 2.2(7) . .
C25 C26 C35A C38A -176.7(5) . .
C27 C26 C35B C38B 47.1(7) . .
C25 C26 C35B C38B -139.6(6) . .
C27 C26 C35B C37B 173.1(6) . .
C25 C26 C35B C37B -13.6(7) . .
C27 C26 C35B C36B -64.0(8) . .
C25 C26 C35B C36B 109.3(7) . .

loop_
_platon_squeeze_void_nr
_platon_squeeze_void_average_x
_platon_squeeze_void_average_y
_platon_squeeze_void_average_z
_platon_squeeze_void_volume
_platon_squeeze_void_count_electrons
_platon_squeeze_void_content
1 0.000 0.500 0.423 273 50 ' '
2 0.500 1.000 0.577 273 50 ' '
